data_1509260
loop_
_publ_author_name
'M. Angustias Romero'
'Juan M. Salas'
'Michel Simard'
'Miguel Quir\'os'
'Andr\'e L. Beauchamp'

_publ_section_title
;
 Platinum Group Metal - Ketoxime Complexes: Crystal Structure of Hydrogen
 fac-Tris(dimethylviolurato)ruthenate(II) Heptahydrate
;
_journal_name_full Polyhedron
_journal_page_first 2733
_journal_page_last 2739
_journal_paper_doi 10.1016/S0277-5387(00)86804-7
_journal_volume 9
_journal_year 1990
_chemical_formula_moiety
;
C18 H18 N9 O12 Ru1 1-,H3 O1 1+,6(H2 O1)
;
_chemical_formula_sum 'C18 H33 N9 O19 Ru'
_chemical_name_systematic
;
Oxonium fac-tris(N,N'-dimethyl-violurato-N,O)-ruthenium(ii) hexahydrate
;
_space_group_IT_number 165
_symmetry_cell_setting hexagonal
_symmetry_Int_Tables_number 165
_symmetry_space_group_name_Hall '-P 3 2"c'
_symmetry_space_group_name_H-M 'P -3 c 1'
_audit_creation_date 1991-08-13
_cell_angle_alpha 90
_cell_angle_beta 90
_cell_angle_gamma 120
_cell_formula_units_Z 4
_cell_length_a 14.007(8)
_cell_length_b 14.007(8)
_cell_length_c 18.333(8)
_cell_volume 3115(3)
_exptl_crystal_colour black
_exptl_crystal_density_diffrn 1.664
_refine_ls_R_factor_gt 0.036
_cod_data_source_file mq90_1.cif
_cod_data_source_block ruviol
_cod_original_cell_volume 3114.974
_cod_original_formula_sum 'C18 H33 N9 O19 Ru1'
_cod_database_code 1509260

loop_
_symmetry_equiv_pos_site_id
_symmetry_equiv_pos_as_xyz
1 x,y,z
2 -y,x-y,z
3 -x+y,-x,z
4 -y,-x,1/2+z
5 -x+y,y,1/2+z
6 x,x-y,1/2+z
7 -x,-y,-z
8 y,-x+y,-z
9 x-y,x,-z
10 y,x,-1/2-z
11 x-y,-y,-1/2-z
12 -x,-x+y,-1/2-z

loop_
_atom_site_label
_atom_site_type_symbol
_atom_site_fract_x
_atom_site_fract_y
_atom_site_fract_z
_atom_site_occupancy
Ru1 Ru 0.66667 0.33333 0.08068(3) 1
N1 N 0.3859(3) 0.3280(3) 0.0075(2) 1
C1 C 0.4070(5) 0.3769(5) -0.0657(3) 1
H11 H 0.395(11) 0.323(3) -0.101(1) 0.5
H12 H 0.481(3) 0.435(7) -0.069(3) 0.5
H13 H 0.359(8) 0.405(10) -0.074(3) 0.5
H14 H 0.428(11) 0.452(2) -0.062(2) 0.5
H15 H 0.464(8) 0.369(10) -0.088(3) 0.5
H16 H 0.342(3) 0.339(7) -0.094(3) 0.5
C2 C 0.2789(4) 0.2790(4) 0.0342(3) 1
O2 O 0.2073(3) 0.2822(3) -0.0008(2) 1
N3 N 0.2599(3) 0.2303(3) 0.1021(2) 1
C3 C 0.1473(4) 0.1806(5) 0.1298(3) 1
H31 H 0.145(3) 0.224(6) 0.169(5) 0.5
H32 H 0.099(2) 0.178(10) 0.092(2) 0.5
H33 H 0.124(4) 0.108(4) 0.147(7) 0.5
H34 H 0.144(3) 0.155(10) 0.178(3) 0.5
H35 H 0.100(3) 0.119(7) 0.100(5) 0.5
H36 H 0.123(4) 0.232(4) 0.128(7) 0.5
C4 C 0.3356(4) 0.2158(4) 0.1419(3) 1
O4 O 0.3065(3) 0.1652(4) 0.2001(2) 1
N5 N 0.5307(3) 0.2567(3) 0.1381(2) 1
O5 O 0.5198(3) 0.2065(3) 0.1972(2) 1
C5 C 0.4437(4) 0.2656(4) 0.1105(2) 1
O6 O 0.5634(2) 0.3661(2) 0.0153(2) 1
C6 C 0.4680(4) 0.3212(3) 0.0432(3) 1
O1W O 0.1537(4) 0.6874(4) 0.1818(3) 1
O2W O 0.33330 0.66670 0.1362(4) 1
O3W O 0.5178(11) -0.0054(18) 0.2698(6) 0.5
O4W O 0.3447(5) 0.00000 0.25000 1

loop_
_atom_type_symbol
_atom_type_radius_bond
C 0.68
H 0.23
N 0.68
O 0.68
Ru 1.40
